data_2227833
loop_
_publ_author_name
'Li, Xiao-Ping'
'Liu, Yong-Yong'
'Zhao, Jian-She'

_publ_section_title
;
 {2,6-Bis[(4-bromophenyl)iminomethyl]pyridine-\k^3^<i>N</i>,<i>N</i>',<i>N</i>''}trichloridochromium(III)
;
_journal_coeditor_code NG5023
_journal_issue 10
_journal_name_full 'Acta Crystallographica Section E'
_journal_page_first m1215
_journal_paper_doi 10.1107/S1600536810034689
_journal_volume 66
_journal_year 2010
_chemical_formula_iupac '[Cr Cl3 (C19 H13 Br2 N3)]'
_chemical_formula_moiety 'Cr Cl3 (C19 H13 Br2 N3)'
_chemical_formula_sum 'C19 H13 Br2 Cl3 Cr N3'
_chemical_formula_weight 601.49
_chemical_name_systematic
;
{2,6-Bis[(4-bromophenyl)iminomethyl]pyridine-
\k^3^<i>N</i>,<i>N</i>',<i>N</i>''}trichloridochromium(III)
;
_space_group_IT_number 14
_symmetry_cell_setting monoclinic
_symmetry_space_group_name_Hall '-P 2ybc'
_symmetry_space_group_name_H-M 'P 1 21/c 1'
_atom_sites_solution_hydrogens geom
_atom_sites_solution_primary direct
_atom_sites_solution_secondary difmap
_audit_creation_method SHELXL-97
_cell_angle_alpha 90.00
_cell_angle_beta 124.702(12)
_cell_angle_gamma 90.00
_cell_formula_units_Z 4
_cell_length_a 13.722(3)
_cell_length_b 10.111(2)
_cell_length_c 18.905(3)
_cell_measurement_reflns_used 1555
_cell_measurement_temperature 296(2)
_cell_measurement_theta_max 19.93
_cell_measurement_theta_min 2.40
_cell_volume 2156.4(8)
_computing_cell_refinement 'SAINT (Bruker, 2004)'
_computing_data_collection 'APEX2 (Bruker, 2004)'
_computing_data_reduction 'SAINT (Bruker, 2004)'
_computing_molecular_graphics 'SHELXTL (Sheldrick, 2008)'
_computing_publication_material 'SHELXTL (Sheldrick, 2008)'
_computing_structure_refinement 'SHELXL97 (Sheldrick, 2008)'
_computing_structure_solution 'SHELXS97 (Sheldrick, 2008)'
_diffrn_ambient_temperature 296(2)
_diffrn_measured_fraction_theta_full 0.993
_diffrn_measured_fraction_theta_max 0.993
_diffrn_measurement_device_type 'Bruker APEXII CCD'
_diffrn_measurement_method '\f and \w scans'
_diffrn_radiation_monochromator graphite
_diffrn_radiation_source 'fine-focus sealed tube'
_diffrn_radiation_type MoK\a
_diffrn_radiation_wavelength 0.71073
_diffrn_reflns_av_R_equivalents 0.0528
_diffrn_reflns_av_sigmaI/netI 0.0703
_diffrn_reflns_limit_h_max 13
_diffrn_reflns_limit_h_min -16
_diffrn_reflns_limit_k_max 12
_diffrn_reflns_limit_k_min -12
_diffrn_reflns_limit_l_max 23
_diffrn_reflns_limit_l_min -23
_diffrn_reflns_number 11189
_diffrn_reflns_theta_full 25.94
_diffrn_reflns_theta_max 25.94
_diffrn_reflns_theta_min 2.18
_exptl_absorpt_coefficient_mu 4.619
_exptl_absorpt_correction_T_max 0.6894
_exptl_absorpt_correction_T_min 0.4570
_exptl_absorpt_correction_type multi-scan
_exptl_absorpt_process_details '(SADABS; Sheldrick, 1996)'
_exptl_crystal_colour green
_exptl_crystal_density_diffrn 1.853
_exptl_crystal_density_method 'not measured'
_exptl_crystal_description block
_exptl_crystal_F_000 1172
_exptl_crystal_size_max 0.20
_exptl_crystal_size_mid 0.13
_exptl_crystal_size_min 0.09
_refine_diff_density_max 0.614
_refine_diff_density_min -0.413
_refine_ls_extinction_coef 0.0012(4)
_refine_ls_extinction_expression Fc^*^=kFc[1+0.001xFc^2^\l^3^/sin(2\q)]^-1/4^
_refine_ls_extinction_method 'SHELXL97 (Sheldrick, 2008)'
_refine_ls_goodness_of_fit_ref 0.967
_refine_ls_hydrogen_treatment constr
_refine_ls_matrix_type full
_refine_ls_number_parameters 254
_refine_ls_number_reflns 4177
_refine_ls_number_restraints 0
_refine_ls_restrained_S_all 0.967
_refine_ls_R_factor_all 0.1043
_refine_ls_R_factor_gt 0.0466
_refine_ls_shift/su_max 0.001
_refine_ls_shift/su_mean 0.000
_refine_ls_structure_factor_coef Fsqd
_refine_ls_weighting_details 'calc w=1/[\s^2^(Fo^2^)+(0.0769P)^2^+0.0000P] where P=(Fo^2^+2Fc^2^)/3'
_refine_ls_weighting_scheme calc
_refine_ls_wR_factor_gt 0.1147
_refine_ls_wR_factor_ref 0.1534
_reflns_number_gt 2279
_reflns_number_total 4177
_reflns_threshold_expression I>2sigma(I)
_cod_data_source_file ng5023.cif
_cod_data_source_block I
_cod_original_cell_volume 2156.4(7)
_cod_original_sg_symbol_H-M 'P 21/c'
_cod_database_code 2227833
_cod_database_fobs_code 2227833

loop_
_symmetry_equiv_pos_as_xyz
'x, y, z'
'-x, y+1/2, -z+1/2'
'-x, -y, -z'
'x, -y-1/2, z-1/2'

loop_
_atom_site_type_symbol
_atom_site_label
_atom_site_fract_x
_atom_site_fract_y
_atom_site_fract_z
_atom_site_U_iso_or_equiv
_atom_site_adp_type
_atom_site_calc_flag
_atom_site_refinement_flags
_atom_site_occupancy
_atom_site_disorder_assembly
_atom_site_disorder_group
Cr Cr1 0.28797(8) 0.86124(8) 0.64659(6) 0.0434(3) Uani d . 1 . .
Br Br1 0.69677(8) 0.65971(9) 1.11306(5) 0.0892(3) Uani d . 1 . .
Br Br2 0.00271(10) 0.39656(7) 0.26880(5) 0.1018(4) Uani d . 1 . .
Cl Cl1 0.31007(19) 0.63611(14) 0.66454(12) 0.0757(6) Uani d . 1 . .
Cl Cl2 0.44502(15) 0.87626(17) 0.63412(11) 0.0630(5) Uani d . 1 . .
Cl Cl3 0.12377(15) 0.86383(17) 0.65121(11) 0.0656(5) Uani d . 1 . .
N N1 0.3903(4) 0.9528(4) 0.7728(3) 0.0483(12) Uani d . 1 . .
N N2 0.2615(4) 1.0541(4) 0.6191(3) 0.0449(11) Uani d . 1 . .
N N3 0.1766(4) 0.8645(4) 0.5113(3) 0.0463(12) Uani d . 1 . .
C C1 0.4323(7) 0.7618(7) 0.8620(4) 0.0691(19) Uani d . 1 . .
H H1 0.3679 0.7197 0.8145 0.083 Uiso calc R 1 . .
C C2 0.5019(8) 0.6955(7) 0.9398(5) 0.077(2) Uani d . 1 . .
H H2 0.4839 0.6084 0.9440 0.092 Uiso calc R 1 . .
C C3 0.5961(6) 0.7561(7) 1.0101(4) 0.0632(18) Uani d . 1 . .
C C4 0.6215(6) 0.8848(7) 1.0040(4) 0.071(2) Uani d . 1 . .
H H4 0.6850 0.9269 1.0522 0.085 Uiso calc R 1 . .
C C5 0.5537(6) 0.9535(7) 0.9267(4) 0.0658(18) Uani d . 1 . .
H H5 0.5721 1.0407 0.9232 0.079 Uiso calc R 1 . .
C C6 0.4597(5) 0.8921(6) 0.8557(4) 0.0480(14) Uani d . 1 . .
C C7 0.3845(6) 1.0794(6) 0.7687(4) 0.0560(16) Uani d . 1 . .
H H7 0.4241 1.1302 0.8185 0.067 Uiso calc R 1 . .
C C8 0.3151(5) 1.1420(5) 0.6847(4) 0.0501(15) Uani d . 1 . .
C C9 0.2975(6) 1.2779(6) 0.6666(4) 0.0571(17) Uani d . 1 . .
H H9 0.3329 1.3398 0.7109 0.069 Uiso calc R 1 . .
C C10 0.2260(6) 1.3180(6) 0.5810(4) 0.0591(17) Uani d . 1 . .
H H10 0.2134 1.4078 0.5680 0.071 Uiso calc R 1 . .
C C11 0.1731(5) 1.2261(6) 0.5144(4) 0.0531(16) Uani d . 1 . .
H H11 0.1258 1.2530 0.4573 0.064 Uiso calc R 1 . .
C C12 0.1932(5) 1.0924(5) 0.5360(3) 0.0424(13) Uani d . 1 . .
C C13 0.1483(5) 0.9800(6) 0.4780(4) 0.0480(14) Uani d . 1 . .
H H13 0.1007 0.9917 0.4187 0.058 Uiso calc R 1 . .
C C14 0.1391(5) 0.7505(5) 0.4560(3) 0.0436(14) Uani d . 1 . .
C C15 0.1856(6) 0.7279(6) 0.4095(4) 0.0498(15) Uani d . 1 . .
H H15 0.2436 0.7837 0.4152 0.060 Uiso calc R 1 . .
C C16 0.1458(7) 0.6218(6) 0.3541(4) 0.0623(19) Uani d . 1 . .
H H16 0.1769 0.6053 0.3222 0.075 Uiso calc R 1 . .
C C17 0.0601(7) 0.5402(6) 0.3461(4) 0.0626(19) Uani d . 1 . .
C C18 0.0162(7) 0.5603(7) 0.3942(5) 0.077(2) Uani d . 1 . .
H H18 -0.0405 0.5031 0.3891 0.092 Uiso calc R 1 . .
C C19 0.0562(6) 0.6658(6) 0.4505(5) 0.070(2) Uani d . 1 . .
H H19 0.0277 0.6796 0.4842 0.084 Uiso calc R 1 . .

loop_
_atom_site_aniso_label
_atom_site_aniso_U_11
_atom_site_aniso_U_22
_atom_site_aniso_U_33
_atom_site_aniso_U_12
_atom_site_aniso_U_13
_atom_site_aniso_U_23
Cr1 0.0463(6) 0.0347(5) 0.0413(5) -0.0011(4) 0.0203(5) -0.0050(4)
Br1 0.0738(6) 0.1233(8) 0.0643(5) 0.0183(5) 0.0356(5) 0.0310(5)
Br2 0.1720(11) 0.0517(5) 0.0608(5) -0.0254(5) 0.0540(6) -0.0206(4)
Cl1 0.1130(17) 0.0359(9) 0.0707(12) 0.0020(9) 0.0479(12) -0.0021(8)
Cl2 0.0507(10) 0.0704(11) 0.0663(11) 0.0064(9) 0.0324(9) 0.0027(8)
Cl3 0.0572(11) 0.0812(12) 0.0614(10) -0.0099(9) 0.0355(9) -0.0088(9)
N1 0.055(3) 0.037(3) 0.044(3) -0.002(2) 0.023(3) -0.006(2)
N2 0.047(3) 0.036(3) 0.042(3) -0.001(2) 0.020(2) -0.005(2)
N3 0.047(3) 0.041(3) 0.041(3) -0.004(2) 0.018(3) -0.007(2)
C1 0.070(5) 0.064(4) 0.055(4) -0.006(4) 0.024(4) -0.001(4)
C2 0.098(6) 0.056(4) 0.067(5) -0.003(4) 0.041(5) 0.010(4)
C3 0.058(5) 0.077(5) 0.047(4) 0.013(4) 0.026(4) 0.004(4)
C4 0.061(5) 0.086(5) 0.046(4) -0.012(4) 0.019(4) -0.010(4)
C5 0.059(4) 0.065(4) 0.049(4) -0.011(4) 0.017(4) 0.000(3)
C6 0.045(4) 0.046(3) 0.047(4) 0.002(3) 0.022(3) -0.002(3)
C7 0.058(4) 0.053(4) 0.044(4) -0.002(3) 0.021(3) -0.011(3)
C8 0.048(4) 0.039(3) 0.049(4) -0.004(3) 0.020(3) -0.006(3)
C9 0.060(4) 0.038(3) 0.054(4) 0.002(3) 0.022(4) -0.002(3)
C10 0.066(5) 0.030(3) 0.071(5) -0.003(3) 0.033(4) -0.002(3)
C11 0.049(4) 0.042(3) 0.058(4) 0.002(3) 0.024(3) 0.006(3)
C12 0.043(4) 0.036(3) 0.042(3) -0.002(3) 0.020(3) -0.005(3)
C13 0.042(4) 0.054(4) 0.040(3) -0.006(3) 0.019(3) -0.010(3)
C14 0.047(4) 0.042(3) 0.033(3) -0.005(3) 0.017(3) -0.009(3)
C15 0.063(4) 0.042(3) 0.046(4) -0.004(3) 0.033(3) -0.002(3)
C16 0.097(6) 0.044(4) 0.057(4) 0.003(4) 0.050(4) 0.001(3)
C17 0.094(6) 0.040(3) 0.036(3) 0.002(4) 0.026(4) -0.002(3)
C18 0.079(5) 0.060(5) 0.077(5) -0.024(4) 0.036(5) -0.023(4)
C19 0.068(5) 0.066(5) 0.084(5) -0.016(4) 0.048(5) -0.021(4)

loop_
_atom_type_symbol
_atom_type_description
_atom_type_scat_dispersion_real
_atom_type_scat_dispersion_imag
_atom_type_scat_source
C C 0.0033 0.0016 'International Tables Vol C Tables 4.2.6.8 and 6.1.1.4'
H H 0.0000 0.0000 'International Tables Vol C Tables 4.2.6.8 and 6.1.1.4'
Br Br -0.2901 2.4595 'International Tables Vol C Tables 4.2.6.8 and 6.1.1.4'
Cl Cl 0.1484 0.1585 'International Tables Vol C Tables 4.2.6.8 and 6.1.1.4'
Cr Cr 0.3209 0.6236 'International Tables Vol C Tables 4.2.6.8 and 6.1.1.4'
N N 0.0061 0.0033 'International Tables Vol C Tables 4.2.6.8 and 6.1.1.4'

loop_
_geom_angle_atom_site_label_1
_geom_angle_atom_site_label_2
_geom_angle_atom_site_label_3
_geom_angle_site_symmetry_1
_geom_angle_site_symmetry_3
_geom_angle
_geom_angle_publ_flag
N2 Cr1 N3 . . 76.68(18) ?
N2 Cr1 N1 . . 77.16(18) ?
N3 Cr1 N1 . . 153.84(18) ?
N2 Cr1 Cl1 . . 174.56(14) ?
N3 Cr1 Cl1 . . 97.97(13) ?
N1 Cr1 Cl1 . . 108.18(14) ?
N2 Cr1 Cl2 . . 87.19(14) ?
N3 Cr1 Cl2 . . 87.05(14) ?
N1 Cr1 Cl2 . . 91.55(14) ?
Cl1 Cr1 Cl2 . . 91.60(7) ?
N2 Cr1 Cl3 . . 87.83(14) ?
N3 Cr1 Cl3 . . 89.83(14) ?
N1 Cr1 Cl3 . . 89.31(14) ?
Cl1 Cr1 Cl3 . . 93.18(7) ?
Cl2 Cr1 Cl3 . . 174.62(7) ?
C7 N1 C6 . . 118.4(5) ?
C7 N1 Cr1 . . 112.3(4) ?
C6 N1 Cr1 . . 129.3(4) ?
C12 N2 C8 . . 122.2(5) ?
C12 N2 Cr1 . . 119.1(4) ?
C8 N2 Cr1 . . 118.6(4) ?
C13 N3 C14 . . 119.5(5) ?
C13 N3 Cr1 . . 114.8(4) ?
C14 N3 Cr1 . . 125.6(4) ?
C2 C1 C6 . . 119.4(7) ?
C2 C1 H1 . . 120.3 ?
C6 C1 H1 . . 120.3 ?
C3 C2 C1 . . 121.0(7) ?
C3 C2 H2 . . 119.5 ?
C1 C2 H2 . . 119.5 ?
C2 C3 C4 . . 119.4(6) ?
C2 C3 Br1 . . 120.2(6) ?
C4 C3 Br1 . . 120.3(6) ?
C3 C4 C5 . . 120.9(6) ?
C3 C4 H4 . . 119.6 ?
C5 C4 H4 . . 119.6 ?
C6 C5 C4 . . 119.7(6) ?
C6 C5 H5 . . 120.1 ?
C4 C5 H5 . . 120.1 ?
C5 C6 C1 . . 119.6(6) ?
C5 C6 N1 . . 123.2(5) ?
C1 C6 N1 . . 117.1(6) ?
N1 C7 C8 . . 118.8(5) ?
N1 C7 H7 . . 120.6 ?
C8 C7 H7 . . 120.6 ?
N2 C8 C9 . . 119.5(5) ?
N2 C8 C7 . . 113.1(5) ?
C9 C8 C7 . . 127.4(6) ?
C10 C9 C8 . . 118.5(6) ?
C10 C9 H9 . . 120.7 ?
C8 C9 H9 . . 120.7 ?
C11 C10 C9 . . 121.1(6) ?
C11 C10 H10 . . 119.5 ?
C9 C10 H10 . . 119.5 ?
C10 C11 C12 . . 118.0(6) ?
C10 C11 H11 . . 121.0 ?
C12 C11 H11 . . 121.0 ?
N2 C12 C11 . . 120.7(5) ?
N2 C12 C13 . . 111.7(5) ?
C11 C12 C13 . . 127.6(5) ?
N3 C13 C12 . . 117.7(5) ?
N3 C13 H13 . . 121.2 ?
C12 C13 H13 . . 121.2 ?
C15 C14 C19 . . 120.9(5) ?
C15 C14 N3 . . 119.7(5) ?
C19 C14 N3 . . 119.4(5) ?
C14 C15 C16 . . 119.4(6) ?
C14 C15 H15 . . 120.3 ?
C16 C15 H15 . . 120.3 ?
C17 C16 C15 . . 119.7(6) ?
C17 C16 H16 . . 120.1 ?
C15 C16 H16 . . 120.1 ?
C18 C17 C16 . . 121.0(6) ?
C18 C17 Br2 . . 118.9(5) ?
C16 C17 Br2 . . 120.1(5) ?
C17 C18 C19 . . 119.8(7) ?
C17 C18 H18 . . 120.1 ?
C19 C18 H18 . . 120.1 ?
C14 C19 C18 . . 119.2(6) ?
C14 C19 H19 . . 120.4 ?
C18 C19 H19 . . 120.4 ?

loop_
_geom_bond_atom_site_label_1
_geom_bond_atom_site_label_2
_geom_bond_site_symmetry_2
_geom_bond_distance
_geom_bond_publ_flag
Cr1 N2 . 1.997(4) ?
Cr1 N3 . 2.105(5) ?
Cr1 N1 . 2.170(5) ?
Cr1 Cl1 . 2.2959(17) ?
Cr1 Cl2 . 2.3025(19) ?
Cr1 Cl3 . 2.3042(19) ?
Br1 C3 . 1.893(6) ?
Br2 C17 . 1.886(6) ?
N1 C7 . 1.283(7) ?
N1 C6 . 1.428(7) ?
N2 C12 . 1.349(7) ?
N2 C8 . 1.353(7) ?
N3 C13 . 1.277(7) ?
N3 C14 . 1.439(6) ?
C1 C2 . 1.387(9) ?
C1 C6 . 1.394(8) ?
C1 H1 . 0.9300 ?
C2 C3 . 1.363(9) ?
C2 H2 . 0.9300 ?
C3 C4 . 1.369(9) ?
C4 C5 . 1.392(9) ?
C4 H4 . 0.9300 ?
C5 C6 . 1.370(8) ?
C5 H5 . 0.9300 ?
C7 C8 . 1.451(8) ?
C7 H7 . 0.9300 ?
C8 C9 . 1.403(8) ?
C9 C10 . 1.394(8) ?
C9 H9 . 0.9300 ?
C10 C11 . 1.391(8) ?
C10 H10 . 0.9300 ?
C11 C12 . 1.393(8) ?
C11 H11 . 0.9300 ?
C12 C13 . 1.450(7) ?
C13 H13 . 0.9300 ?
C14 C15 . 1.369(7) ?
C14 C19 . 1.379(8) ?
C15 C16 . 1.377(8) ?
C15 H15 . 0.9300 ?
C16 C17 . 1.372(9) ?
C16 H16 . 0.9300 ?
C17 C18 . 1.361(9) ?
C18 C19 . 1.381(8) ?
C18 H18 . 0.9300 ?
C19 H19 . 0.9300 ?

loop_
_geom_torsion_atom_site_label_1
_geom_torsion_atom_site_label_2
_geom_torsion_atom_site_label_3
_geom_torsion_atom_site_label_4
_geom_torsion_site_symmetry_1
_geom_torsion_site_symmetry_2
_geom_torsion_site_symmetry_3
_geom_torsion_site_symmetry_4
_geom_torsion
_geom_torsion_publ_flag
N2 Cr1 N1 C7 . . . . -0.1(4) ?
N3 Cr1 N1 C7 . . . . 0.2(7) ?
Cl1 Cr1 N1 C7 . . . . 178.9(4) ?
Cl2 Cr1 N1 C7 . . . . 86.7(4) ?
Cl3 Cr1 N1 C7 . . . . -88.0(4) ?
N2 Cr1 N1 C6 . . . . 179.9(5) ?
N3 Cr1 N1 C6 . . . . -179.8(4) ?
Cl1 Cr1 N1 C6 . . . . -1.1(5) ?
Cl2 Cr1 N1 C6 . . . . -93.3(5) ?
Cl3 Cr1 N1 C6 . . . . 92.0(5) ?
N3 Cr1 N2 C12 . . . . -0.5(4) ?
N1 Cr1 N2 C12 . . . . 179.4(4) ?
Cl1 Cr1 N2 C12 . . . . 9.9(19) ?
Cl2 Cr1 N2 C12 . . . . 87.2(4) ?
Cl3 Cr1 N2 C12 . . . . -90.8(4) ?
N3 Cr1 N2 C8 . . . . -179.1(5) ?
N1 Cr1 N2 C8 . . . . 0.8(4) ?
Cl1 Cr1 N2 C8 . . . . -168.7(14) ?
Cl2 Cr1 N2 C8 . . . . -91.5(4) ?
Cl3 Cr1 N2 C8 . . . . 90.5(4) ?
N2 Cr1 N3 C13 . . . . 0.9(4) ?
N1 Cr1 N3 C13 . . . . 0.6(7) ?
Cl1 Cr1 N3 C13 . . . . -178.1(4) ?
Cl2 Cr1 N3 C13 . . . . -86.9(4) ?
Cl3 Cr1 N3 C13 . . . . 88.7(4) ?
N2 Cr1 N3 C14 . . . . 176.2(5) ?
N1 Cr1 N3 C14 . . . . 175.9(4) ?
Cl1 Cr1 N3 C14 . . . . -2.8(4) ?
Cl2 Cr1 N3 C14 . . . . 88.4(4) ?
Cl3 Cr1 N3 C14 . . . . -96.0(4) ?
C6 C1 C2 C3 . . . . 0.3(11) ?
C1 C2 C3 C4 . . . . 0.8(11) ?
C1 C2 C3 Br1 . . . . -175.3(5) ?
C2 C3 C4 C5 . . . . -1.1(11) ?
Br1 C3 C4 C5 . . . . 174.9(5) ?
C3 C4 C5 C6 . . . . 0.4(10) ?
C4 C5 C6 C1 . . . . 0.7(10) ?
C4 C5 C6 N1 . . . . -176.0(6) ?
C2 C1 C6 C5 . . . . -1.0(10) ?
C2 C1 C6 N1 . . . . 175.9(6) ?
C7 N1 C6 C5 . . . . -26.0(9) ?
Cr1 N1 C6 C5 . . . . 154.0(5) ?
C7 N1 C6 C1 . . . . 157.2(6) ?
Cr1 N1 C6 C1 . . . . -22.8(8) ?
C6 N1 C7 C8 . . . . 179.5(5) ?
Cr1 N1 C7 C8 . . . . -0.6(7) ?
C12 N2 C8 C9 . . . . 1.4(9) ?
Cr1 N2 C8 C9 . . . . -180.0(4) ?
C12 N2 C8 C7 . . . . -179.9(5) ?
Cr1 N2 C8 C7 . . . . -1.3(7) ?
N1 C7 C8 N2 . . . . 1.2(8) ?
N1 C7 C8 C9 . . . . 179.8(6) ?
N2 C8 C9 C10 . . . . -0.7(9) ?
C7 C8 C9 C10 . . . . -179.2(6) ?
C8 C9 C10 C11 . . . . -0.2(10) ?
C9 C10 C11 C12 . . . . 0.4(9) ?
C8 N2 C12 C11 . . . . -1.2(8) ?
Cr1 N2 C12 C11 . . . . -179.8(4) ?
C8 N2 C12 C13 . . . . 178.6(5) ?
Cr1 N2 C12 C13 . . . . 0.0(6) ?
C10 C11 C12 N2 . . . . 0.2(9) ?
C10 C11 C12 C13 . . . . -179.5(6) ?
C14 N3 C13 C12 . . . . -176.8(5) ?
Cr1 N3 C13 C12 . . . . -1.2(7) ?
N2 C12 C13 N3 . . . . 0.8(7) ?
C11 C12 C13 N3 . . . . -179.4(6) ?
C13 N3 C14 C15 . . . . 67.8(7) ?
Cr1 N3 C14 C15 . . . . -107.2(5) ?
C13 N3 C14 C19 . . . . -111.8(7) ?
Cr1 N3 C14 C19 . . . . 73.1(7) ?
C19 C14 C15 C16 . . . . 2.3(9) ?
N3 C14 C15 C16 . . . . -177.3(5) ?
C14 C15 C16 C17 . . . . 0.1(9) ?
C15 C16 C17 C18 . . . . -2.0(10) ?
C15 C16 C17 Br2 . . . . 178.8(5) ?
C16 C17 C18 C19 . . . . 1.5(11) ?
Br2 C17 C18 C19 . . . . -179.3(5) ?
C15 C14 C19 C18 . . . . -2.9(10) ?
N3 C14 C19 C18 . . . . 176.8(6) ?
C17 C18 C19 C14 . . . . 0.9(11) ?
